data_8000122
loop_
_publ_author_name
'Niu, Yunyin'
'Song, Yinglin'
'Wang, Qingli'
'Guo, Xiaoling'
'Zhu, Yu'
'Hou, Hongwei'

_publ_section_title
;
 Synthesis, Crystal Structure, and Optical Limiting Effect of a Cu(I)
 Coordination Polymeric Cluster Bridged by Chiral-carbon Skeleton
 Bipyridyl Ligand
;
_journal_issue 6
_journal_name_full 'Chemistry Letters'
_journal_page_first 650
_journal_paper_doi 10.1246/cl.2006.650
_journal_volume 35
_journal_year 2006
_chemical_formula_sum 'C16 H24 Cu I N2 O4 S'
_chemical_formula_weight 530.87
_space_group_IT_number 12
_symmetry_cell_setting monoclinic
_symmetry_space_group_name_Hall '-C 2y'
_symmetry_space_group_name_H-M 'C 1 2/m 1'
_atom_sites_solution_hydrogens geom
_atom_sites_solution_primary direct
_atom_sites_solution_secondary difmap
_audit_creation_method SHELXL-97
_cell_angle_alpha 90.00
_cell_angle_beta 91.424(2)
_cell_angle_gamma 90.00
_cell_formula_units_Z 4
_cell_length_a 19.122(2)
_cell_length_b 18.499(2)
_cell_length_c 7.2538(8)
_cell_measurement_reflns_used 4414
_cell_measurement_temperature 291(2)
_cell_measurement_theta_max 28.43
_cell_measurement_theta_min 2.81
_cell_volume 2565.2(5)
_computing_cell_refinement 'Bruker SMART'
_computing_data_collection 'Bruker SMART'
_computing_data_reduction 'Bruker SMART'
_computing_molecular_graphics 'Bruker SHELXTL'
_computing_publication_material 'Bruker SHELXTL'
_computing_structure_refinement 'SHELXL-97 (Sheldrick, 1997)'
_computing_structure_solution 'SHELXS-97 (Sheldrick, 1990)'
_diffrn_ambient_temperature 291(2)
_diffrn_measured_fraction_theta_full 0.987
_diffrn_measured_fraction_theta_max 0.987
_diffrn_measurement_device_type 'CCD area detector'
_diffrn_measurement_method 'phi and omega scans'
_diffrn_radiation_monochromator graphite
_diffrn_radiation_source 'fine-focus sealed tube'
_diffrn_radiation_type MoK\a
_diffrn_radiation_wavelength 0.71073
_diffrn_reflns_av_R_equivalents 0.0157
_diffrn_reflns_av_sigmaI/netI 0.0187
_diffrn_reflns_limit_h_max 22
_diffrn_reflns_limit_h_min -24
_diffrn_reflns_limit_k_max 16
_diffrn_reflns_limit_k_min -23
_diffrn_reflns_limit_l_max 8
_diffrn_reflns_limit_l_min -9
_diffrn_reflns_number 7557
_diffrn_reflns_theta_full 27.50
_diffrn_reflns_theta_max 27.50
_diffrn_reflns_theta_min 2.81
_exptl_absorpt_coefficient_mu 2.154
_exptl_absorpt_correction_T_max 0.6510
_exptl_absorpt_correction_T_min 0.4989
_exptl_absorpt_correction_type none
_exptl_crystal_colour Pale
_exptl_crystal_density_diffrn 1.375
_exptl_crystal_density_meas 0
_exptl_crystal_density_method 'not measured'
_exptl_crystal_description Block
_exptl_crystal_F_000 1056
_exptl_crystal_size_max 0.37
_exptl_crystal_size_mid 0.25
_exptl_crystal_size_min 0.22
_refine_diff_density_max 0.982
_refine_diff_density_min -0.569
_refine_diff_density_rms 0.145
_refine_ls_extinction_method none
_refine_ls_goodness_of_fit_ref 1.063
_refine_ls_hydrogen_treatment mixed
_refine_ls_matrix_type full
_refine_ls_number_parameters 133
_refine_ls_number_reflns 3012
_refine_ls_number_restraints 4
_refine_ls_restrained_S_all 1.070
_refine_ls_R_factor_all 0.0511
_refine_ls_R_factor_gt 0.0440
_refine_ls_shift/su_max 0.001
_refine_ls_shift/su_mean 0.000
_refine_ls_structure_factor_coef Fsqd
_refine_ls_weighting_details 'calc w=1/[\s^2^(Fo^2^)+(0.1189P)^2^+2.0540P] where P=(Fo^2^+2Fc^2^)/3'
_refine_ls_weighting_scheme calc
_refine_ls_wR_factor_gt 0.1479
_refine_ls_wR_factor_ref 0.1605
_reflns_number_gt 2602
_reflns_number_total 3012
_reflns_threshold_expression >2sigma(I)
_cod_data_source_file 35-650sup1.cif
_cod_data_source_block j
_cod_depositor_comments
;
The following automatic conversions were performed:

'_symmetry_cell_setting' value 'Monoclinic' changed to 'monoclinic'
according to /home/saulius/struct/CIF-dictionaries/cif_core.dic
dictionary named 'cif_core.dic' version 2.4.2 from 2011-04-26.

Automatic conversion script
Id: cif_fix_values 1891 2012-01-12 08:04:46Z andrius 
;
_cod_original_cell_volume 2565.1(5)
_cod_original_sg_symbol_H-M C2/m
_cod_database_code 8000122

loop_
_symmetry_equiv_pos_as_xyz
'x, y, z'
'-x, y, -z'
'x+1/2, y+1/2, z'
'-x+1/2, y+1/2, -z'
'-x, -y, -z'
'x, -y, z'
'-x+1/2, -y+1/2, -z'
'x+1/2, -y+1/2, z'

loop_
_atom_site_label
_atom_site_type_symbol
_atom_site_fract_x
_atom_site_fract_y
_atom_site_fract_z
_atom_site_U_iso_or_equiv
_atom_site_adp_type
_atom_site_occupancy
_atom_site_symmetry_multiplicity
_atom_site_calc_flag
_atom_site_refinement_flags
_atom_site_disorder_group
C8 C 0.2932(6) 0.5000 0.7887(15) 0.109(4) Uani 1 2 d SD 1
C9 C 0.2092(8) 0.5000 1.0823(19) 0.133(5) Uani 1 2 d SD 1
O2 O 0.1885(7) 0.4102(6) 0.829(2) 0.136(5) Uani 0.50 1 d P 1
S2 S 0.2463(2) 0.4415(2) 0.9316(6) 0.1049(12) Uani 0.50 1 d PD 1
O1 O 0.3140(2) 0.2271(3) 0.3295(5) 0.0795(11) Uani 1 1 d . .
H1 H 0.3047 0.1878 0.2829 0.119 Uiso 1 1 calc R .
I1 I 0.421628(18) 0.5000 1.23182(5) 0.04896(18) Uani 1 2 d S .
Cu1 Cu 0.5000 0.42453(4) 1.0000 0.0499(2) Uani 1 2 d S .
N1 N 0.42935(19) 0.3634(2) 0.8488(5) 0.0508(8) Uani 1 1 d . .
C1 C 0.3355(3) 0.2772(3) 0.6319(6) 0.0632(12) Uani 1 1 d . .
C2 C 0.3346(3) 0.2781(4) 0.8259(6) 0.0738(16) Uani 1 1 d . .
H2 H 0.3021 0.2503 0.8875 0.089 Uiso 1 1 calc R .
C3 C 0.3820(3) 0.3201(3) 0.9249(6) 0.0627(12) Uani 1 1 d . .
H3 H 0.3809 0.3182 1.0529 0.075 Uiso 1 1 calc R .
C4 C 0.4281(3) 0.3660(3) 0.6653(7) 0.0670(13) Uani 1 1 d . .
H4 H 0.4593 0.3968 0.6080 0.080 Uiso 1 1 calc R .
C5 C 0.3822(3) 0.3249(4) 0.5537(6) 0.0825(19) Uani 1 1 d . .
H5 H 0.3830 0.3296 0.4261 0.099 Uiso 1 1 calc R .
C6 C 0.2856(3) 0.2306(3) 0.5105(7) 0.0672(13) Uani 1 1 d . .
C7 C 0.2781(3) 0.1570(3) 0.5983(9) 0.0796(17) Uani 1 1 d . .
H7A H 0.2541 0.1251 0.5136 0.119 Uiso 1 1 calc R .
H7B H 0.2517 0.1613 0.7087 0.119 Uiso 1 1 calc R .
H7C H 0.3236 0.1378 0.6283 0.119 Uiso 1 1 calc R .
O3 O 0.4999(18) 0.168(2) 1.212(5) 0.165(12) Uiso 0.25 1 d P .
O4 O 0.471(2) 0.125(2) 0.902(5) 0.185(14) Uiso 0.25 1 d P .

loop_
_atom_site_aniso_label
_atom_site_aniso_U_11
_atom_site_aniso_U_22
_atom_site_aniso_U_33
_atom_site_aniso_U_23
_atom_site_aniso_U_13
_atom_site_aniso_U_12
C8 0.119(9) 0.107(8) 0.101(8) 0.000 -0.028(7) 0.000
C9 0.118(10) 0.141(12) 0.140(12) 0.000 0.006(9) 0.000
O2 0.117(9) 0.108(8) 0.183(12) -0.067(9) -0.007(8) -0.020(7)
S2 0.114(3) 0.0745(19) 0.125(3) -0.028(2) -0.013(2) 0.0017(19)
O1 0.078(2) 0.100(3) 0.060(2) -0.0281(19) 0.0021(17) -0.027(2)
I1 0.0481(3) 0.0563(3) 0.0422(3) 0.000 -0.00371(16) 0.000
Cu1 0.0466(4) 0.0587(4) 0.0437(4) 0.000 -0.0162(3) 0.000
N1 0.0499(18) 0.061(2) 0.0410(16) -0.0037(15) -0.0114(13) -0.0097(15)
C1 0.066(3) 0.075(3) 0.047(2) -0.001(2) -0.012(2) -0.021(2)
C2 0.076(3) 0.100(4) 0.044(2) 0.013(2) -0.014(2) -0.043(3)
C3 0.069(3) 0.082(3) 0.037(2) 0.004(2) -0.0105(18) -0.020(2)
C4 0.070(3) 0.088(3) 0.043(2) -0.001(2) -0.0067(19) -0.035(3)
C5 0.090(4) 0.119(5) 0.037(2) 0.002(2) -0.012(2) -0.057(3)
C6 0.072(3) 0.070(3) 0.059(3) -0.001(2) -0.006(2) -0.021(2)
C7 0.086(4) 0.059(3) 0.092(4) 0.003(3) -0.034(3) -0.019(3)

loop_
_atom_type_symbol
_atom_type_description
_atom_type_scat_dispersion_real
_atom_type_scat_dispersion_imag
_atom_type_scat_source
C C 0.0033 0.0016 'International Tables Vol C Tables 4.2.6.8 and 6.1.1.4'
H H 0.0000 0.0000 'International Tables Vol C Tables 4.2.6.8 and 6.1.1.4'
N N 0.0061 0.0033 'International Tables Vol C Tables 4.2.6.8 and 6.1.1.4'
O O 0.0106 0.0060 'International Tables Vol C Tables 4.2.6.8 and 6.1.1.4'
S S 0.1246 0.1234 'International Tables Vol C Tables 4.2.6.8 and 6.1.1.4'
Cu Cu 0.3201 1.2651 'International Tables Vol C Tables 4.2.6.8 and 6.1.1.4'
I I -0.4742 1.8119 'International Tables Vol C Tables 4.2.6.8 and 6.1.1.4'

loop_
_geom_angle_atom_site_label_1
_geom_angle_atom_site_label_2
_geom_angle_atom_site_label_3
_geom_angle
_geom_angle_site_symmetry_1
_geom_angle_site_symmetry_3
S2 C8 S2 76.0(5) 6_565 .
S2 C9 S2 78.8(6) . 6_565
O2 S2 C9 105.1(7) . .
O2 S2 C8 109.9(8) . .
C9 S2 C8 102.3(4) . .
O2 S2 S2 113.7(6) . 6_565
C9 S2 S2 50.6(3) . 6_565
C8 S2 S2 52.0(2) . 6_565
C6 O1 H1 109.5 . .
Cu1 I1 Cu1 62.96(3) 5_667 .
N1 Cu1 N1 113.3(2) . 2_657
N1 Cu1 I1 108.82(10) . 5_667
N1 Cu1 I1 104.56(11) 2_657 5_667
N1 Cu1 I1 104.56(11) . .
N1 Cu1 I1 108.82(10) 2_657 .
I1 Cu1 I1 117.04(3) 5_667 .
N1 Cu1 Cu1 123.34(11) . 5_667
N1 Cu1 Cu1 123.34(11) 2_657 5_667
I1 Cu1 Cu1 58.521(15) 5_667 5_667
I1 Cu1 Cu1 58.521(15) . 5_667
C4 N1 C3 116.0(4) . .
C4 N1 Cu1 120.5(3) . .
C3 N1 Cu1 123.4(3) . .
C5 C1 C2 115.2(4) . .
C5 C1 C6 121.1(4) . .
C2 C1 C6 123.7(4) . .
C3 C2 C1 120.2(4) . .
C3 C2 H2 119.9 . .
C1 C2 H2 119.9 . .
N1 C3 C2 124.3(4) . .
N1 C3 H3 117.8 . .
C2 C3 H3 117.8 . .
N1 C4 C5 123.5(4) . .
N1 C4 H4 118.2 . .
C5 C4 H4 118.2 . .
C1 C5 C4 120.6(4) . .
C1 C5 H5 119.7 . .
C4 C5 H5 119.7 . .
O1 C6 C7 112.8(5) . .
O1 C6 C6 106.5(5) . 7_556
C7 C6 C6 111.6(5) . 7_556
O1 C6 C1 107.7(4) . .
C7 C6 C1 109.0(4) . .
C6 C6 C1 109.2(6) 7_556 .
C6 C7 H7A 109.5 . .
C6 C7 H7B 109.5 . .
H7A C7 H7B 109.5 . .
C6 C7 H7C 109.5 . .
H7A C7 H7C 109.5 . .
H7B C7 H7C 109.5 . .
O3 O4 O4 104(3) 2_657 2_657

loop_
_geom_bond_atom_site_label_1
_geom_bond_atom_site_label_2
_geom_bond_distance
_geom_bond_site_symmetry_2
C8 S2 1.760(9) 6_565
C8 S2 1.760(9) .
C9 S2 1.705(10) .
C9 S2 1.705(10) 6_565
O2 S2 1.437(12) .
S2 S2 2.166(7) 6_565
O1 C6 1.435(7) .
O1 H1 0.8200 .
I1 Cu1 2.6736(5) 5_667
I1 Cu1 2.6736(5) .
Cu1 N1 2.057(3) .
Cu1 N1 2.057(3) 2_657
Cu1 I1 2.6736(5) 5_667
Cu1 Cu1 2.7922(15) 5_667
N1 C4 1.332(6) .
N1 C3 1.338(6) .
C1 C5 1.386(7) .
C1 C2 1.407(6) .
C1 C6 1.545(6) .
C2 C3 1.382(6) .
C2 H2 0.9300 .
C3 H3 0.9300 .
C4 C5 1.404(6) .
C4 H4 0.9300 .
C5 H5 0.9300 .
C6 C7 1.512(8) .
C6 C6 1.541(12) 7_556
C7 H7A 0.9600 .
C7 H7B 0.9600 .
C7 H7C 0.9600 .
O3 O4 1.28(5) 2_657
O4 O3 1.28(5) 2_657
O4 O4 1.78(7) 2_657

loop_
_geom_torsion_atom_site_label_1
_geom_torsion_atom_site_label_2
_geom_torsion_atom_site_label_3
_geom_torsion_atom_site_label_4
_geom_torsion
_geom_torsion_site_symmetry_1
_geom_torsion_site_symmetry_4
S2 C9 S2 O2 -108.5(8) 6_565 .
S2 C9 S2 C8 6.2(7) 6_565 .
S2 C8 S2 O2 105.1(6) 6_565 .
S2 C8 S2 C9 -6.1(7) 6_565 .
Cu1 I1 Cu1 N1 -120.45(11) 5_667 .
Cu1 I1 Cu1 N1 118.18(12) 5_667 2_657
Cu1 I1 Cu1 I1 0.0 5_667 5_667
N1 Cu1 N1 C4 -116.0(4) 2_657 .
I1 Cu1 N1 C4 -0.2(4) 5_667 .
I1 Cu1 N1 C4 125.6(4) . .
Cu1 Cu1 N1 C4 64.0(4) 5_667 .
N1 Cu1 N1 C3 64.9(4) 2_657 .
I1 Cu1 N1 C3 -179.2(4) 5_667 .
I1 Cu1 N1 C3 -53.4(4) . .
Cu1 Cu1 N1 C3 -115.1(4) 5_667 .
C5 C1 C2 C3 -5.1(9) . .
C6 C1 C2 C3 178.7(6) . .
C4 N1 C3 C2 1.6(9) . .
Cu1 N1 C3 C2 -179.3(5) . .
C1 C2 C3 N1 2.1(10) . .
C3 N1 C4 C5 -2.1(9) . .
Cu1 N1 C4 C5 178.8(5) . .
C2 C1 C5 C4 4.7(10) . .
C6 C1 C5 C4 -179.0(6) . .
N1 C4 C5 C1 -1.2(11) . .
C5 C1 C6 O1 20.3(8) . .
C2 C1 C6 O1 -163.6(6) . .
C5 C1 C6 C7 143.0(6) . .
C2 C1 C6 C7 -41.0(8) . .
C5 C1 C6 C6 -94.9(7) . 7_556
C2 C1 C6 C6 81.1(8) . 7_556
